data_7707277
loop_
_publ_author_name
'Rodr\'iguez-Cid, Laura'
'Qian, Wenjie'
'Iribarra-Araya, Joseline'
'Etcheverry-Berr\'ios, \'Alvaro'
'Mart\'inez-Olmos, Eulalia'
'Choquesillo-Lazarte, Duane'
'Sa\~nudo, Eva Carolina'
'Roubeau, Olivier'
'L\'opez-Periago, Ana Mar\'ia'
'Gonz\'alez-Campo, Ar\'antzazu'
'Planas, Jos\'e G'
'Soler, M\`onica'
'Domingo, Concepci\'on'
'Aliaga-Alcalde, N\'uria'

_publ_section_title
;
 Broadening the scope of high structural dimensionality nanomaterials
 using pyridine-based curcuminoids.
;
_journal_issue 20
_journal_name_full 'Dalton transactions (Cambridge, England : 2003)'
_journal_page_first 7056
_journal_page_last 7064
_journal_paper_doi 10.1039/d1dt00708d
_journal_volume 50
_journal_year 2021
_chemical_formula_moiety 'C17 H13 N2 O2 Zn0.5'
_chemical_formula_sum 'C17 H13 N2 O2 Zn0.5'
_chemical_formula_weight 309.98
_space_group_crystal_system monoclinic
_space_group_IT_number 15
_space_group_name_Hall '-C 2yc'
_space_group_name_H-M_alt 'C 1 2/c 1'
_atom_sites_solution_hydrogens geom
_audit_creation_date 2017-10-04
_audit_creation_method
;
Olex2 1.2
(compiled 2017.08.10 svn.r3458 for OlexSys, GUI svn.r5381)
;
_audit_update_record
;
2021-04-06 deposited with the CCDC.	2021-04-15 downloaded from the CCDC.
;
_cell_angle_alpha 90
_cell_angle_beta 91.462(3)
_cell_angle_gamma 90
_cell_formula_units_Z 8
_cell_length_a 14.5539(12)
_cell_length_b 20.3868(18)
_cell_length_c 9.5213(8)
_cell_measurement_reflns_used 9913
_cell_measurement_temperature 100(2)
_cell_measurement_theta_max 29.48
_cell_measurement_theta_min 4.00
_cell_volume 2824.1(4)
_computing_cell_refinement 'SAINT V8.38A (Bruker, 2016)'
_computing_data_reduction 'SAINT V8.38A (Bruker, 2016)'
_computing_molecular_graphics 'Olex2 (Dolomanov et al., 2009)'
_computing_publication_material 'Olex2 (Dolomanov et al., 2009)'
_computing_structure_refinement 'XL (Sheldrick, 2008)'
_computing_structure_solution 'XS (Sheldrick, 2008)'
_diffrn_ambient_temperature 100(2)
_diffrn_measured_fraction_theta_full 0.951
_diffrn_measured_fraction_theta_max 0.951
_diffrn_measurement_device_type 'Single-axis Bruker MD2M diffractometer'
_diffrn_measurement_method '\f scans'
_diffrn_radiation_detector 'Dectris PILATUS 6M'
_diffrn_radiation_monochromator 'Si 111'
_diffrn_radiation_probe x-ray
_diffrn_radiation_type synchrotron
_diffrn_radiation_wavelength 0.82654
_diffrn_reflns_av_R_equivalents 0.0491
_diffrn_reflns_av_unetI/netI 0.0344
_diffrn_reflns_Laue_measured_fraction_full 0.951
_diffrn_reflns_Laue_measured_fraction_max 0.951
_diffrn_reflns_limit_h_max 17
_diffrn_reflns_limit_h_min -17
_diffrn_reflns_limit_k_max 24
_diffrn_reflns_limit_k_min -24
_diffrn_reflns_limit_l_max 11
_diffrn_reflns_limit_l_min -11
_diffrn_reflns_number 13947
_diffrn_reflns_point_group_measured_fraction_full 0.951
_diffrn_reflns_point_group_measured_fraction_max 0.951
_diffrn_reflns_theta_full 29.480
_diffrn_reflns_theta_max 29.480
_diffrn_reflns_theta_min 4.002
_diffrn_source synchrotron
_diffrn_standards_number 0
_exptl_absorpt_coefficient_mu 1.372
_exptl_absorpt_correction_T_max 0.7459
_exptl_absorpt_correction_T_min 0.4001
_exptl_absorpt_correction_type multi-scan
_exptl_absorpt_process_details
'SADABS-2016/2 (Bruker,2016/2) was used for absorption correction. wR2(int) was 0.1330 before and 0.0788 after correction. The Ratio of minimum to maximum transmission is 0.5364. The \l/2 correction factor is Not present.'
_exptl_crystal_colour colourless
_exptl_crystal_colour_primary colourless
_exptl_crystal_density_diffrn 1.458
_exptl_crystal_description block
_exptl_crystal_F_000 1280
_exptl_crystal_size_max 0.10
_exptl_crystal_size_mid 0.10
_exptl_crystal_size_min 0.08
_refine_diff_density_max 0.870
_refine_diff_density_min -0.564
_refine_diff_density_rms 0.078
_refine_ls_extinction_method none
_refine_ls_goodness_of_fit_ref 1.185
_refine_ls_hydrogen_treatment constr
_refine_ls_matrix_type full
_refine_ls_number_parameters 195
_refine_ls_number_reflns 2377
_refine_ls_number_restraints 0
_refine_ls_restrained_S_all 1.185
_refine_ls_R_factor_all 0.0858
_refine_ls_R_factor_gt 0.0810
_refine_ls_shift/su_max 0.000
_refine_ls_shift/su_mean 0.000
_refine_ls_structure_factor_coef Fsqd
_refine_ls_weighting_details 'w=1/[\s^2^(Fo^2^)+(0.0371P)^2^+20.6646P] where P=(Fo^2^+2Fc^2^)/3'
_refine_ls_weighting_scheme calc
_refine_ls_wR_factor_gt 0.1828
_refine_ls_wR_factor_ref 0.1859
_reflns_Friedel_coverage 0.000
_reflns_number_gt 2172
_reflns_number_total 2377
_reflns_threshold_expression 'I > 2\s(I)'
_cod_data_source_file d1dt00708d3.cif
_cod_data_source_block ZnPyCCM
_cod_depositor_comments 'Adding full bibliography for 7707275--7707278.cif.'
_cod_original_sg_symbol_H-M C2/c
_cod_original_formula_sum 'C17 H13 N2 O2 Zn0.50'
_cod_database_code 7707277
_shelx_shelxl_version_number 2016/6
_shelx_space_group_comment
;
The symmetry employed for this shelxl refinement is uniquely defined
by the following loop, which should always be used as a source of
symmetry information in preference to the above space-group names.
They are only intended as comments.
;
_olex2_refinement_description
;
1. Fixed Uiso
 At 1.2 times of:
  All C(H) groups
2.a Aromatic/amide H refined with riding coordinates:
 C3(H3), C4(H4), C6(H6), C7(H7), C8(H8), C10(H10), C11(H11), C14(H14),
 C15(H15), C17(H17), C18(H18), C19(H19), C21(H21)
;
_olex2_submission_special_instructions 'No special instructions were received'

loop_
_space_group_symop_operation_xyz
'x, y, z'
'-x, y, -z+1/2'
'x+1/2, y+1/2, z'
'-x+1/2, y+1/2, -z+1/2'
'-x, -y, -z'
'x, -y, z-1/2'
'-x+1/2, -y+1/2, -z'
'x+1/2, -y+1/2, z-1/2'

loop_
_atom_site_label
_atom_site_type_symbol
_atom_site_fract_x
_atom_site_fract_y
_atom_site_fract_z
_atom_site_U_iso_or_equiv
_atom_site_adp_type
_atom_site_occupancy
_atom_site_site_symmetry_order
_atom_site_calc_flag
_atom_site_refinement_flags_posn
_atom_site_refinement_flags_adp
_atom_site_refinement_flags_occupancy
_atom_site_disorder_assembly
_atom_site_disorder_group
Zn1 Zn 0.500000 0.33534(4) 0.750000 0.0532(4) Uani 1 2 d S T P . .
O1 O 0.4317(3) 0.3337(2) 0.5619(5) 0.0649(12) Uani 1 1 d . . . . .
O13 O 0.5873(3) 0.40826(19) 0.6643(5) 0.0614(12) Uani 1 1 d . . . . .
N9 N 0.0992(3) 0.2391(2) 0.1794(5) 0.0437(11) Uani 1 1 d . . . . .
N20 N 0.8458(4) 0.6247(4) 0.3578(8) 0.095(2) Uani 1 1 d . . . . .
C2 C 0.4396(4) 0.3703(3) 0.4588(6) 0.0501(14) Uani 1 1 d . . . . .
C3 C 0.3732(4) 0.3609(3) 0.3390(7) 0.0537(15) Uani 1 1 d . . . . .
H3 H 0.376165 0.389686 0.260685 0.064 Uiso 1 1 calc R . . . .
C4 C 0.3106(4) 0.3144(3) 0.3373(7) 0.0567(16) Uani 1 1 d . . . . .
H4 H 0.312961 0.285321 0.415182 0.068 Uiso 1 1 calc R . . . .
C5 C 0.2376(4) 0.3012(3) 0.2321(6) 0.0511(14) Uani 1 1 d . . . . .
C6 C 0.2319(4) 0.3298(3) 0.0991(7) 0.0636(17) Uani 1 1 d . . . . .
H6 H 0.276294 0.361012 0.071006 0.076 Uiso 1 1 calc R . . . .
C7 C 0.1609(5) 0.3118(3) 0.0095(7) 0.0683(19) Uani 1 1 d . . . . .
H7 H 0.155955 0.330054 -0.082165 0.082 Uiso 1 1 calc R . . . .
C8 C 0.0964(4) 0.2667(3) 0.0538(7) 0.0599(16) Uani 1 1 d . . . . .
H8 H 0.047590 0.255023 -0.009498 0.072 Uiso 1 1 calc R . . . .
C10 C 0.1709(4) 0.2561(3) 0.2643(6) 0.0513(14) Uani 1 1 d . . . . .
H10 H 0.175737 0.235336 0.353452 0.062 Uiso 1 1 calc R . . . .
C11 C 0.5069(4) 0.4184(3) 0.4460(7) 0.0605(16) Uani 1 1 d . . . . .
H11 H 0.504653 0.443980 0.362597 0.073 Uiso 1 1 calc R . . . .
C12 C 0.5775(4) 0.4328(3) 0.5439(8) 0.0593(17) Uani 1 1 d . . . . .
C14 C 0.6463(4) 0.4819(3) 0.4937(7) 0.0594(16) Uani 1 1 d . . . . .
H14 H 0.632264 0.505566 0.409990 0.071 Uiso 1 1 calc R . . . .
C15 C 0.7258(4) 0.4938(3) 0.5606(8) 0.0625(17) Uani 1 1 d . . . . .
H15 H 0.737926 0.470632 0.645632 0.075 Uiso 1 1 calc R . . . .
C16 C 0.7962(4) 0.5395(3) 0.5146(8) 0.0630(17) Uani 1 1 d . . . . .
C17 C 0.8811(5) 0.5407(5) 0.5835(11) 0.108(3) Uani 1 1 d . . . . .
H17 H 0.893177 0.513048 0.662056 0.129 Uiso 1 1 calc R . . . .
C18 C 0.9472(6) 0.5824(5) 0.5364(14) 0.136(5) Uani 1 1 d . . . . .
H18 H 1.005932 0.584021 0.582341 0.164 Uiso 1 1 calc R . . . .
C19 C 0.9285(6) 0.6215(5) 0.4239(11) 0.113(3) Uani 1 1 d . . . . .
H19 H 0.976668 0.648125 0.389703 0.135 Uiso 1 1 calc R . . . .
C21 C 0.7828(5) 0.5841(4) 0.4064(8) 0.0719(19) Uani 1 1 d . . . . .
H21 H 0.723288 0.585720 0.363027 0.086 Uiso 1 1 calc R . . . .

loop_
_atom_site_aniso_label
_atom_site_aniso_U_11
_atom_site_aniso_U_22
_atom_site_aniso_U_33
_atom_site_aniso_U_23
_atom_site_aniso_U_13
_atom_site_aniso_U_12
Zn1 0.0379(5) 0.0493(6) 0.0708(7) 0.000 -0.0306(4) 0.000
O1 0.054(2) 0.065(3) 0.073(3) 0.022(2) -0.032(2) -0.015(2)
O13 0.041(2) 0.053(2) 0.089(3) 0.014(2) -0.033(2) -0.0086(17)
N9 0.037(2) 0.044(2) 0.049(3) 0.002(2) -0.018(2) 0.0025(18)
N20 0.066(4) 0.121(6) 0.096(5) 0.017(4) -0.024(4) -0.022(4)
C2 0.038(3) 0.047(3) 0.064(4) 0.004(3) -0.016(3) -0.001(2)
C3 0.047(3) 0.050(3) 0.063(4) 0.004(3) -0.021(3) -0.001(3)
C4 0.046(3) 0.059(3) 0.065(4) 0.015(3) -0.022(3) -0.010(3)
C5 0.042(3) 0.049(3) 0.062(4) 0.004(3) -0.019(3) 0.001(2)
C6 0.056(4) 0.057(4) 0.076(4) 0.016(3) -0.022(3) -0.009(3)
C7 0.071(4) 0.070(4) 0.063(4) 0.020(3) -0.029(3) -0.004(3)
C8 0.055(3) 0.060(4) 0.064(4) 0.009(3) -0.027(3) -0.003(3)
C10 0.042(3) 0.056(3) 0.055(3) 0.006(3) -0.021(3) -0.007(2)
C11 0.059(4) 0.054(3) 0.067(4) 0.002(3) -0.025(3) -0.013(3)
C12 0.042(3) 0.047(3) 0.088(5) -0.006(3) -0.023(3) 0.003(2)
C14 0.052(3) 0.054(3) 0.071(4) -0.006(3) -0.019(3) 0.000(3)
C15 0.045(3) 0.053(3) 0.089(5) -0.008(3) -0.024(3) -0.001(3)
C16 0.045(3) 0.060(4) 0.083(5) -0.010(3) -0.016(3) 0.002(3)
C17 0.056(4) 0.107(6) 0.158(9) 0.031(6) -0.045(5) -0.016(4)
C18 0.061(5) 0.144(9) 0.201(12) 0.073(9) -0.059(6) -0.042(6)
C19 0.084(6) 0.138(8) 0.114(7) 0.030(6) -0.030(6) -0.047(6)
C21 0.050(4) 0.090(5) 0.075(5) -0.004(4) -0.011(3) -0.020(4)

loop_
_atom_type_symbol
_atom_type_description
_atom_type_scat_dispersion_real
_atom_type_scat_dispersion_imag
_atom_type_scat_source
C C 0.0050 0.0020 'International Tables Vol C Tables 4.2.6.8 and 6.1.1.4'
H H 0.0000 0.0000 'International Tables Vol C Tables 4.2.6.8 and 6.1.1.4'
N N 0.0090 0.0050 'International Tables Vol C Tables 4.2.6.8 and 6.1.1.4'
O O 0.0160 0.0090 'International Tables Vol C Tables 4.2.6.8 and 6.1.1.4'
Zn Zn 0.1740 1.9090 'International Tables Vol C Tables 4.2.6.8 and 6.1.1.4'

loop_
_geom_angle_atom_site_label_1
_geom_angle_atom_site_label_2
_geom_angle_atom_site_label_3
_geom_angle
_geom_angle_site_symmetry_1
_geom_angle_site_symmetry_3
_geom_angle_publ_flag
O1 Zn1 O1 178.2(2) 2_656 . ?
O1 Zn1 O13 87.52(16) . . ?
O1 Zn1 O13 93.77(17) 2_656 . ?
O1 Zn1 O13 93.77(17) . 2_656 ?
O1 Zn1 O13 87.52(16) 2_656 2_656 ?
O1 Zn1 N9 91.70(17) 2_656 7_556 ?
O1 Zn1 N9 87.04(16) 2_656 8_556 ?
O1 Zn1 N9 91.70(17) . 8_556 ?
O1 Zn1 N9 87.04(16) . 7_556 ?
O13 Zn1 O13 91.6(2) 2_656 . ?
O13 Zn1 N9 174.47(14) . 7_556 ?
O13 Zn1 N9 174.47(14) 2_656 8_556 ?
O13 Zn1 N9 87.82(16) . 8_556 ?
O13 Zn1 N9 87.82(16) 2_656 7_556 ?
N9 Zn1 N9 93.3(2) 7_556 8_556 ?
C2 O1 Zn1 129.5(4) . . ?
C12 O13 Zn1 124.9(3) . . ?
C8 N9 Zn1 124.2(4) . 7_556 ?
C8 N9 C10 116.0(5) . . ?
C10 N9 Zn1 119.7(4) . 7_556 ?
C21 N20 C19 115.2(7) . . ?
O1 C2 C3 117.3(5) . . ?
O1 C2 C11 124.9(5) . . ?
C11 C2 C3 117.8(5) . . ?
C2 C3 H3 118.7 . . ?
C4 C3 C2 122.5(6) . . ?
C4 C3 H3 118.7 . . ?
C3 C4 H4 115.4 . . ?
C3 C4 C5 129.1(6) . . ?
C5 C4 H4 115.4 . . ?
C6 C5 C4 124.6(5) . . ?
C10 C5 C4 118.3(5) . . ?
C10 C5 C6 117.1(5) . . ?
C5 C6 H6 120.7 . . ?
C7 C6 C5 118.6(6) . . ?
C7 C6 H6 120.7 . . ?
C6 C7 H7 120.2 . . ?
C6 C7 C8 119.5(6) . . ?
C8 C7 H7 120.2 . . ?
N9 C8 C7 123.5(5) . . ?
N9 C8 H8 118.2 . . ?
C7 C8 H8 118.2 . . ?
N9 C10 C5 125.3(5) . . ?
N9 C10 H10 117.4 . . ?
C5 C10 H10 117.4 . . ?
C2 C11 H11 116.7 . . ?
C2 C11 C12 126.5(6) . . ?
C12 C11 H11 116.7 . . ?
O13 C12 C11 126.0(6) . . ?
O13 C12 C14 119.6(5) . . ?
C11 C12 C14 114.3(6) . . ?
C12 C14 H14 118.3 . . ?
C15 C14 C12 123.3(6) . . ?
C15 C14 H14 118.3 . . ?
C14 C15 H15 117.2 . . ?
C14 C15 C16 125.6(7) . . ?
C16 C15 H15 117.2 . . ?
C17 C16 C15 119.6(7) . . ?
C17 C16 C21 116.7(7) . . ?
C21 C16 C15 123.7(5) . . ?
C16 C17 H17 120.6 . . ?
C18 C17 C16 118.9(8) . . ?
C18 C17 H17 120.6 . . ?
C17 C18 H18 120.2 . . ?
C19 C18 C17 119.6(8) . . ?
C19 C18 H18 120.2 . . ?
N20 C19 C18 123.8(8) . . ?
N20 C19 H19 118.1 . . ?
C18 C19 H19 118.1 . . ?
N20 C21 C16 125.6(6) . . ?
N20 C21 H21 117.2 . . ?
C16 C21 H21 117.2 . . ?

loop_
_geom_bond_atom_site_label_1
_geom_bond_atom_site_label_2
_geom_bond_distance
_geom_bond_site_symmetry_2
_geom_bond_publ_flag
Zn1 O1 2.026(4) 2_656 ?
Zn1 O1 2.026(4) . ?
Zn1 O13 2.132(4) 2_656 ?
Zn1 O13 2.132(4) . ?
Zn1 N9 2.211(4) 8_556 ?
Zn1 N9 2.211(4) 7_556 ?
O1 C2 1.240(7) . ?
O13 C12 1.256(8) . ?
N9 C8 1.321(7) . ?
N9 C10 1.349(6) . ?
N20 C19 1.345(10) . ?
N20 C21 1.328(9) . ?
C2 C3 1.489(7) . ?
C2 C11 1.394(8) . ?
C3 H3 0.9500 . ?
C3 C4 1.315(8) . ?
C4 H4 0.9500 . ?
C4 C5 1.466(7) . ?
C5 C6 1.395(8) . ?
C5 C10 1.377(8) . ?
C6 H6 0.9500 . ?
C6 C7 1.374(8) . ?
C7 H7 0.9500 . ?
C7 C8 1.387(9) . ?
C8 H8 0.9500 . ?
C10 H10 0.9500 . ?
C11 H11 0.9500 . ?
C11 C12 1.401(8) . ?
C12 C14 1.501(9) . ?
C14 H14 0.9500 . ?
C14 C15 1.329(8) . ?
C15 H15 0.9500 . ?
C15 C16 1.461(9) . ?
C16 C17 1.383(9) . ?
C16 C21 1.384(10) . ?
C17 H17 0.9500 . ?
C17 C18 1.369(12) . ?
C18 H18 0.9500 . ?
C18 C19 1.358(12) . ?
C19 H19 0.9500 . ?
C21 H21 0.9500 . ?
